data_7123254
loop_
_publ_author_name
'Ragupathi, Ayyakkannu'
'Sagadevan, Arunachalam'
'Charpe, Vaibhav Pramod'
'Lin, Chun-Cheng'
'Hwu, Jih Ru'
'Hwang, Kuo Chu'

_publ_section_title
;
 Visible-Light-Driven Copper-Catalyzed Aerobic Oxidative Cascade
 Cyclization of N-Tosylhydrazones and Terminal Alkynes: Regioselective
 Synthesis of 3-Arylcoumarins
;
_journal_name_full 'Chemical Communications'
_journal_paper_doi 10.1039/C9CC01801H
_journal_year 2019
_chemical_formula_sum 'C15 H10 O2'
_chemical_formula_weight 222.23
_space_group_crystal_system monoclinic
_space_group_IT_number 15
_space_group_name_Hall '-C 2yc'
_space_group_name_H-M_alt 'C 1 2/c 1'
_symmetry_space_group_name_Hall '-C 2yc'
_symmetry_space_group_name_H-M 'C 1 2/c 1'
_atom_sites_solution_hydrogens geom
_audit_creation_method SHELXL-2014/6
_audit_update_record
;
2018-05-03 deposited with the CCDC.    2019-04-03 downloaded from the CCDC.
;
_cell_angle_alpha 90
_cell_angle_beta 98.981(2)
_cell_angle_gamma 90
_cell_formula_units_Z 8
_cell_length_a 18.4742(8)
_cell_length_b 5.9923(2)
_cell_length_c 19.2732(9)
_cell_measurement_reflns_used 2788
_cell_measurement_temperature 100(2)
_cell_measurement_theta_max 26.2097
_cell_measurement_theta_min 2.8411
_cell_volume 2107.44(15)
_computing_cell_refinement 'SAINT V8.34A (Bruker AXS Inc., 2013)'
_computing_data_collection 'Bruker APEX2'
_computing_data_reduction 'SAINT V8.34A (Bruker AXS Inc., 2013)'
_computing_molecular_graphics 'Bruker SHELXTL'
_computing_publication_material 'Bruker SHELXTL'
_computing_structure_refinement 'SHELXL-2014/6 (Sheldrick, 2014)'
_diffrn_ambient_temperature 100(2)
_diffrn_detector_area_resol_mean 8.3333
_diffrn_measured_fraction_theta_full 0.999
_diffrn_measured_fraction_theta_max 0.998
_diffrn_measurement_device_type 'Bruker APEX-II CCD'
_diffrn_measurement_method '\f and \w scans'
_diffrn_radiation_type MoK\a
_diffrn_radiation_wavelength 0.71073
_diffrn_reflns_av_R_equivalents 0.0298
_diffrn_reflns_av_unetI/netI 0.0283
_diffrn_reflns_Laue_measured_fraction_full 0.999
_diffrn_reflns_Laue_measured_fraction_max 0.998
_diffrn_reflns_limit_h_max 22
_diffrn_reflns_limit_h_min -22
_diffrn_reflns_limit_k_max 5
_diffrn_reflns_limit_k_min -7
_diffrn_reflns_limit_l_max 24
_diffrn_reflns_limit_l_min -24
_diffrn_reflns_number 8563
_diffrn_reflns_point_group_measured_fraction_full 0.999
_diffrn_reflns_point_group_measured_fraction_max 0.998
_diffrn_reflns_theta_full 25.242
_diffrn_reflns_theta_max 26.395
_diffrn_reflns_theta_min 2.140
_exptl_absorpt_coefficient_mu 0.093
_exptl_absorpt_correction_T_max 0.9485
_exptl_absorpt_correction_T_min 0.8877
_exptl_absorpt_correction_type multi-scan
_exptl_absorpt_process_details 'SADABS V2014/4 (Bruker AXS Inc.)'
_exptl_crystal_colour Colorless
_exptl_crystal_density_diffrn 1.401
_exptl_crystal_density_meas ?
_exptl_crystal_density_method 'not measured'
_exptl_crystal_description Columnar
_exptl_crystal_F_000 928
_exptl_crystal_size_max 0.25
_exptl_crystal_size_mid 0.03
_exptl_crystal_size_min 0.03
_refine_diff_density_max 0.211
_refine_diff_density_min -0.209
_refine_diff_density_rms 0.043
_refine_ls_extinction_method none
_refine_ls_goodness_of_fit_ref 1.076
_refine_ls_hydrogen_treatment constr
_refine_ls_matrix_type full
_refine_ls_number_parameters 154
_refine_ls_number_reflns 2159
_refine_ls_number_restraints 0
_refine_ls_restrained_S_all 1.076
_refine_ls_R_factor_all 0.0495
_refine_ls_R_factor_gt 0.0383
_refine_ls_shift/su_max 0.000
_refine_ls_shift/su_mean 0.000
_refine_ls_structure_factor_coef Fsqd
_refine_ls_weighting_details 'w=1/[\s^2^(Fo^2^)+(0.0431P)^2^+1.5385P] where P=(Fo^2^+2Fc^2^)/3'
_refine_ls_weighting_scheme calc
_refine_ls_wR_factor_gt 0.0945
_refine_ls_wR_factor_ref 0.1025
_reflns_Friedel_coverage 0.000
_reflns_number_gt 1765
_reflns_number_total 2159
_reflns_threshold_expression 'I > 2\s(I)'
_cod_data_source_file c9cc01801h2.cif
_cod_data_source_block 170725lt_0m
_cod_depositor_comments
;
The following automatic conversions were performed:

'_exptl_crystal_density_meas' value 'not measured' was changed to '?'
- the value is perceived as not measured.

Automatic conversion script
Id: cif_fix_values 4973 2017-02-22 13:04:09Z antanas 
;
_cod_database_code 7123254
_shelx_space_group_comment
;
The symmetry employed for this shelxl refinement is uniquely defined
by the following loop, which should always be used as a source of
symmetry information in preference to the above space-group names.
They are only intended as comments.
;
_shelxl_version_number 2014/6

loop_
_space_group_symop_operation_xyz
'x, y, z'
'-x, y, -z+1/2'
'x+1/2, y+1/2, z'
'-x+1/2, y+1/2, -z+1/2'
'-x, -y, -z'
'x, -y, z-1/2'
'-x+1/2, -y+1/2, -z'
'x+1/2, -y+1/2, z-1/2'

loop_
_atom_site_label
_atom_site_type_symbol
_atom_site_fract_x
_atom_site_fract_y
_atom_site_fract_z
_atom_site_U_iso_or_equiv
_atom_site_adp_type
_atom_site_occupancy
_atom_site_site_symmetry_order
_atom_site_calc_flag
_atom_site_refinement_flags_posn
_atom_site_refinement_flags_adp
O1 O 0.42927(5) 0.20893(16) 0.50254(5) 0.0185(2) Uani 1 1 d . .
O2 O 0.36190(5) 0.06093(16) 0.40991(5) 0.0240(3) Uani 1 1 d . .
C1 C 0.52499(7) 0.5158(3) 0.65072(7) 0.0223(3) Uani 1 1 d . .
H1 H 0.5663 0.4981 0.6863 0.027 Uiso 1 1 calc R U
C2 C 0.50717(7) 0.3484(2) 0.60153(7) 0.0199(3) Uani 1 1 d . .
H10 H 0.5357 0.2161 0.6028 0.024 Uiso 1 1 calc R U
C3 C 0.44649(7) 0.3797(2) 0.55026(7) 0.0165(3) Uani 1 1 d . .
C4 C 0.37072(7) 0.2196(2) 0.44906(7) 0.0172(3) Uani 1 1 d . .
C5 C 0.32526(7) 0.4220(2) 0.44370(7) 0.0155(3) Uani 1 1 d . .
C6 C 0.26345(7) 0.4352(2) 0.38417(7) 0.0156(3) Uani 1 1 d . .
C7 C 0.25502(7) 0.6247(2) 0.34156(7) 0.0177(3) Uani 1 1 d . .
H7 H 0.2878 0.7468 0.3516 0.021 Uiso 1 1 calc R U
C8 C 0.19875(7) 0.6357(2) 0.28442(7) 0.0203(3) Uani 1 1 d . .
H8 H 0.1940 0.7636 0.2549 0.024 Uiso 1 1 calc R U
C9 C 0.14966(7) 0.4598(2) 0.27048(7) 0.0202(3) Uani 1 1 d . .
H2 H 0.1114 0.4671 0.2314 0.024 Uiso 1 1 calc R U
C10 C 0.34291(7) 0.5892(2) 0.49011(7) 0.0153(3) Uani 1 1 d . .
H5 H 0.3141 0.7213 0.4857 0.018 Uiso 1 1 calc R U
C11 C 0.40414(7) 0.5732(2) 0.54608(7) 0.0156(3) Uani 1 1 d . .
C12 C 0.42338(7) 0.7390(2) 0.59673(7) 0.0186(3) Uani 1 1 d . .
H3 H 0.3952 0.8721 0.5953 0.022 Uiso 1 1 calc R U
C13 C 0.48312(8) 0.7100(3) 0.64876(7) 0.0220(3) Uani 1 1 d . .
H4 H 0.4957 0.8225 0.6833 0.026 Uiso 1 1 calc R U
C14 C 0.21375(7) 0.2598(2) 0.36970(7) 0.0176(3) Uani 1 1 d . .
H6 H 0.2190 0.1300 0.3983 0.021 Uiso 1 1 calc R U
C15 C 0.15672(7) 0.2736(2) 0.31373(7) 0.0197(3) Uani 1 1 d . .
H9 H 0.1224 0.1550 0.3050 0.024 Uiso 1 1 calc R U

loop_
_atom_site_aniso_label
_atom_site_aniso_U_11
_atom_site_aniso_U_22
_atom_site_aniso_U_33
_atom_site_aniso_U_23
_atom_site_aniso_U_13
_atom_site_aniso_U_12
O1 0.0185(5) 0.0176(5) 0.0184(5) -0.0002(4) 0.0000(4) 0.0020(4)
O2 0.0248(5) 0.0186(5) 0.0275(6) -0.0053(5) 0.0002(4) 0.0002(4)
C1 0.0156(7) 0.0349(8) 0.0156(7) 0.0032(6) -0.0002(5) -0.0036(6)
C2 0.0163(7) 0.0238(8) 0.0200(7) 0.0058(6) 0.0036(6) 0.0023(6)
C3 0.0164(6) 0.0197(7) 0.0141(7) 0.0007(6) 0.0049(5) -0.0037(5)
C4 0.0167(7) 0.0184(7) 0.0168(7) 0.0009(6) 0.0036(5) -0.0030(5)
C5 0.0145(6) 0.0174(7) 0.0154(7) 0.0021(5) 0.0051(5) -0.0015(5)
C6 0.0141(6) 0.0195(7) 0.0138(7) -0.0004(6) 0.0042(5) 0.0013(5)
C7 0.0174(7) 0.0182(7) 0.0178(7) -0.0025(6) 0.0042(5) -0.0014(5)
C8 0.0225(7) 0.0223(7) 0.0163(7) 0.0025(6) 0.0043(6) 0.0053(6)
C9 0.0164(7) 0.0294(8) 0.0143(7) -0.0027(6) 0.0005(5) 0.0042(6)
C10 0.0146(6) 0.0170(7) 0.0153(7) 0.0029(5) 0.0050(5) 0.0008(5)
C11 0.0144(6) 0.0194(7) 0.0138(7) 0.0024(6) 0.0049(5) -0.0025(5)
C12 0.0181(7) 0.0212(7) 0.0172(7) -0.0002(6) 0.0045(5) -0.0007(6)
C13 0.0218(7) 0.0285(8) 0.0160(7) -0.0025(6) 0.0036(6) -0.0061(6)
C14 0.0182(7) 0.0194(7) 0.0158(7) 0.0012(6) 0.0043(5) -0.0011(5)
C15 0.0162(7) 0.0243(8) 0.0191(7) -0.0062(6) 0.0046(5) -0.0035(6)

loop_
_atom_type_symbol
_atom_type_description
_atom_type_scat_dispersion_real
_atom_type_scat_dispersion_imag
_atom_type_scat_source
C C 0.0033 0.0016 'International Tables Vol C Tables 4.2.6.8 and 6.1.1.4'
H H 0.0000 0.0000 'International Tables Vol C Tables 4.2.6.8 and 6.1.1.4'
O O 0.0106 0.0060 'International Tables Vol C Tables 4.2.6.8 and 6.1.1.4'

loop_
_geom_angle_atom_site_label_1
_geom_angle_atom_site_label_2
_geom_angle_atom_site_label_3
_geom_angle
C4 O1 C3 122.56(10)
C2 C1 C13 120.96(13)
C2 C1 H1 119.5
C13 C1 H1 119.5
C1 C2 C3 118.01(13)
C1 C2 H10 121.0
C3 C2 H10 121.0
O1 C3 C2 116.84(12)
O1 C3 C11 120.63(12)
C2 C3 C11 122.53(13)
O2 C4 O1 116.44(12)
O2 C4 C5 125.82(12)
O1 C4 C5 117.74(11)
C10 C5 C4 119.35(12)
C10 C5 C6 123.24(12)
C4 C5 C6 117.34(12)
C14 C6 C7 119.07(12)
C14 C6 C5 121.03(12)
C7 C6 C5 119.90(12)
C8 C7 C6 120.30(13)
C8 C7 H7 119.8
C6 C7 H7 119.8
C9 C8 C7 120.09(13)
C9 C8 H8 120.0
C7 C8 H8 120.0
C15 C9 C8 119.80(13)
C15 C9 H2 120.1
C8 C9 H2 120.1
C5 C10 C11 121.85(12)
C5 C10 H5 119.1
C11 C10 H5 119.1
C3 C11 C12 118.10(12)
C3 C11 C10 117.85(12)
C12 C11 C10 124.05(12)
C13 C12 C11 120.27(13)
C13 C12 H3 119.9
C11 C12 H3 119.9
C12 C13 C1 120.12(13)
C12 C13 H4 119.9
C1 C13 H4 119.9
C15 C14 C6 120.44(13)
C15 C14 H6 119.8
C6 C14 H6 119.8
C9 C15 C14 120.27(13)
C9 C15 H9 119.9
C14 C15 H9 119.9

loop_
_geom_bond_atom_site_label_1
_geom_bond_atom_site_label_2
_geom_bond_distance
O1 C4 1.3741(16)
O1 C3 1.3795(16)
O2 C4 1.2089(16)
C1 C2 1.384(2)
C1 C13 1.394(2)
C1 H1 0.9500
C2 C3 1.3865(18)
C2 H10 0.9500
C3 C11 1.3942(19)
C4 C5 1.4695(19)
C5 C10 1.3490(19)
C5 C6 1.4892(18)
C6 C14 1.3951(19)
C6 C7 1.3957(19)
C7 C8 1.3929(18)
C7 H7 0.9500
C8 C9 1.389(2)
C8 H8 0.9500
C9 C15 1.387(2)
C9 H2 0.9500
C10 C11 1.4392(18)
C10 H5 0.9500
C11 C12 1.3993(19)
C12 C13 1.3815(19)
C12 H3 0.9500
C13 H4 0.9500
C14 C15 1.3876(18)
C14 H6 0.9500
C15 H9 0.9500
